data_4101088
loop_
_publ_author_name
'Wang, Changsheng'
'P\%alsson, Lars-Olof'
'Batsanov, Andrei S.'
'Bryce, Martin R.'

_publ_section_title
;
Molecular wires comprising \p-extended ethynyl- and
butadiynyl-2,5-diphenyl-1,3,4-oxadiazole derivatives:
synthesis, redox, structural and optoelectronic properties.
;
_journal_name_full 'Journal of the American Chemical Society'
_journal_paper_doi 10.1021/ja0577600
_journal_year 2006
_chemical_formula_moiety 'C40 H34 N4 O2'
_chemical_formula_sum 'C40 H34 N4 O2'
_chemical_formula_weight 602.71
_chemical_melting_point 581.6(4)
_space_group_IT_number 15
_symmetry_cell_setting monoclinic
_symmetry_space_group_name_Hall '-C 2yc'
_symmetry_space_group_name_H-M 'C 1 2/c 1'
_cell_angle_alpha 90.00
_cell_angle_beta 104.54(1)
_cell_angle_gamma 90.00
_cell_formula_units_Z 4
_cell_length_a 31.526(3)
_cell_length_b 6.1185(4)
_cell_length_c 16.6372(14)
_cell_measurement_temperature 120(2)
_cell_volume 3106.4(4)
_diffrn_ambient_temperature 120(2)
_exptl_crystal_density_diffrn 1.289
_cod_depositor_comments
;
The following automatic conversions were performed:
'_symmetry_cell_setting' value 'Monoclinic' changed to 'monoclinic'
according to '/home/saulius/struct/CIF-dictionaries/cif_core.dic'
dictionary named 'cif_core.dic' version 2.4.1 from 2010-06-29.

Automatic conversion script
Id: cif_fix_enum 1527 2010-12-29 10:47:43Z saulius 

The following automatic conversions were performed:

'_chemical_melting_point' value '308.1- 308.9 \% C' was changed to
'581.6(4)' - it was converted from degrees Celsius(C) to Kelvins(K),
the average value was taken and precision was estimated.

Automatic conversion script
Id: cif_fix_values 1646 2011-03-28 12:23:43Z adriana 
;
_cod_original_sg_symbol_H-M 'C 2/c'
_cod_database_code 4101088

loop_
_symmetry_equiv_pos_as_xyz
'x, y, z'
'-x, y, -z+1/2'
'x+1/2, y+1/2, z'
'-x+1/2, y+1/2, -z+1/2'
'-x, -y, -z'
'x, -y, z-1/2'
'-x+1/2, -y+1/2, -z'
'x+1/2, -y+1/2, z-1/2'

loop_
_atom_site_label
_atom_site_type_symbol
_atom_site_fract_x
_atom_site_fract_y
_atom_site_fract_z
_atom_site_U_iso_or_equiv
_atom_site_adp_type
_atom_site_occupancy
_atom_site_symmetry_multiplicity
_atom_site_calc_flag
_atom_site_refinement_flags
_atom_site_disorder_assembly
_atom_site_disorder_group
O O 0.14705(9) 0.7261(5) 0.03517(18) 0.0163(7) Uani 1 1 d . . .
N1 N 0.15683(14) 0.3991(7) 0.0925(2) 0.0244(9) Uani 1 1 d . . .
N2 N 0.13718(14) 0.3748(7) 0.0068(2) 0.0257(10) Uani 1 1 d . . .
C1 C 0.21427(14) 0.9474(8) 0.3308(3) 0.0188(10) Uani 1 1 d . . .
C2 C 0.21303(14) 1.0434(7) 0.2551(3) 0.0177(10) Uani 1 1 d . . .
H2 H 0.2242 1.1871 0.2534 0.021 Uiso 1 1 d R . .
C3 C 0.19546(14) 0.9315(8) 0.1808(3) 0.0176(9) Uani 1 1 d . . .
H3 H 0.1943 0.9995 0.1289 0.021 Uiso 1 1 d R . .
C4 C 0.17993(14) 0.7221(7) 0.1835(3) 0.0167(9) Uani 1 1 d . . .
C5 C 0.18070(14) 0.6218(8) 0.2599(3) 0.0193(10) Uani 1 1 d . . .
H5 H 0.1695 0.4780 0.2612 0.023 Uiso 1 1 d R . .
C6 C 0.19775(14) 0.7332(8) 0.3329(3) 0.0202(10) Uani 1 1 d . . .
H6 H 0.1984 0.6660 0.3847 0.024 Uiso 1 1 d R . .
C7 C 0.23016(15) 1.0705(8) 0.4062(3) 0.0220(10) Uani 1 1 d . . .
C8 C 0.24276(14) 1.1846(8) 0.4656(3) 0.0217(10) Uani 1 1 d . . .
C9 C 0.16149(14) 0.6053(7) 0.1056(3) 0.0155(9) Uani 1 1 d . . .
C10 C 0.13191(14) 0.5707(7) -0.0232(3) 0.0164(9) Uani 1 1 d . . .
C11 C 0.11133(13) 0.6404(7) -0.1079(3) 0.0160(9) Uani 1 1 d . . .
C12 C 0.11689(14) 0.8494(7) -0.1357(3) 0.0187(10) Uani 1 1 d . . .
H12 H 0.1340 0.9523 -0.0985 0.022 Uiso 1 1 d R . .
C13 C 0.09789(15) 0.9102(7) -0.2166(3) 0.0206(10) Uani 1 1 d . . .
H13 H 0.1031 1.0527 -0.2348 0.025 Uiso 1 1 d R . .
C14 C 0.07107(14) 0.7657(7) -0.2725(3) 0.0176(10) Uani 1 1 d . . .
C15 C 0.06509(15) 0.5574(8) -0.2434(3) 0.0211(10) Uani 1 1 d . . .
H15 H 0.0471 0.4561 -0.2800 0.025 Uiso 1 1 d R . .
C16 C 0.08449(15) 0.4935(7) -0.1629(3) 0.0201(10) Uani 1 1 d . . .
H16 H 0.0797 0.3505 -0.1448 0.024 Uiso 1 1 d R . .
C17 C 0.04762(15) 0.8417(8) -0.3604(3) 0.0210(10) Uani 1 1 d . . .
C18 C 0.0349(2) 0.6477(9) -0.4200(3) 0.0339(13) Uani 1 1 d . . .
H18A H 0.0607 0.5566 -0.4176 0.051 Uiso 1 1 d R . .
H18B H 0.0234 0.7021 -0.4767 0.051 Uiso 1 1 d R . .
H18C H 0.0123 0.5605 -0.4037 0.051 Uiso 1 1 d R . .
C19 C 0.07641(16) 0.9963(8) -0.3959(3) 0.0216(10) Uani 1 1 d . . .
H19A H 0.0809 1.1323 -0.3638 0.032 Uiso 1 1 d R . .
H19B H 0.0620 1.0288 -0.4540 0.032 Uiso 1 1 d R . .
H19C H 0.1048 0.9270 -0.3927 0.032 Uiso 1 1 d R . .
C20 C 0.00542(16) 0.9641(9) -0.3559(3) 0.0303(12) Uani 1 1 d . . .
H20A H -0.0146 0.8628 -0.3382 0.045 Uiso 1 1 d R . .
H20B H -0.0089 1.0229 -0.4108 0.045 Uiso 1 1 d R . .
H20C H 0.0129 1.0843 -0.3159 0.045 Uiso 1 1 d R . .

loop_
_atom_site_aniso_label
_atom_site_aniso_U_11
_atom_site_aniso_U_22
_atom_site_aniso_U_33
_atom_site_aniso_U_23
_atom_site_aniso_U_13
_atom_site_aniso_U_12
O 0.0193(15) 0.0172(16) 0.0107(15) -0.0006(12) 0.0002(12) -0.0003(12)
N1 0.039(2) 0.015(2) 0.0143(19) 0.0002(15) -0.0023(17) -0.0023(17)
N2 0.042(2) 0.020(2) 0.0113(19) 0.0000(15) -0.0006(18) -0.0038(17)
C1 0.0112(19) 0.025(2) 0.018(2) -0.0065(18) -0.0012(17) 0.0009(16)
C2 0.016(2) 0.014(2) 0.021(2) -0.0029(17) 0.0019(18) -0.0006(16)
C3 0.019(2) 0.019(2) 0.012(2) 0.0007(17) 0.0001(17) -0.0002(17)
C4 0.0151(19) 0.020(2) 0.014(2) -0.0021(17) 0.0025(16) 0.0019(16)
C5 0.022(2) 0.018(2) 0.017(2) 0.0009(18) 0.0017(18) 0.0012(17)
C6 0.020(2) 0.028(3) 0.012(2) 0.0008(18) 0.0033(17) -0.0021(18)
C7 0.022(2) 0.025(2) 0.018(2) -0.001(2) 0.0035(19) 0.0003(18)
C8 0.022(2) 0.028(3) 0.015(2) -0.002(2) 0.0032(18) -0.0005(19)
C9 0.0164(19) 0.014(2) 0.013(2) 0.0016(17) -0.0006(17) 0.0002(16)
C10 0.020(2) 0.017(2) 0.012(2) -0.0039(17) 0.0039(17) -0.0028(17)
C11 0.0163(19) 0.015(2) 0.016(2) -0.0026(17) 0.0029(17) -0.0019(16)
C12 0.019(2) 0.016(2) 0.019(2) -0.0019(17) 0.0006(18) -0.0050(16)
C13 0.025(2) 0.014(2) 0.021(2) 0.0017(18) 0.0020(19) -0.0047(17)
C14 0.018(2) 0.019(2) 0.014(2) -0.0011(17) 0.0007(17) -0.0028(16)
C15 0.027(2) 0.019(2) 0.014(2) -0.0046(17) -0.0001(19) -0.0051(18)
C16 0.024(2) 0.015(2) 0.018(2) -0.0018(18) 0.0006(19) -0.0022(17)
C17 0.023(2) 0.022(2) 0.014(2) 0.0008(18) -0.0020(18) -0.0041(18)
C18 0.052(3) 0.027(3) 0.016(2) 0.002(2) -0.005(2) -0.015(2)
C19 0.023(2) 0.021(2) 0.017(2) 0.0006(18) -0.0006(18) -0.0047(18)
C20 0.020(2) 0.039(3) 0.027(3) 0.012(2) -0.002(2) -0.001(2)

loop_
_geom_bond_atom_site_label_1
_geom_bond_atom_site_label_2
_geom_bond_distance
_geom_bond_site_symmetry_2
_geom_bond_publ_flag
O C10 1.357(5) . ?
O C9 1.364(5) . ?
N1 C9 1.282(6) . ?
N1 N2 1.412(5) . ?
N2 C10 1.293(6) . ?
C1 C2 1.381(7) . ?
C1 C6 1.414(7) . ?
C1 C7 1.441(7) . ?
C2 C3 1.400(6) . ?
C3 C4 1.376(6) . ?
C4 C5 1.405(6) . ?
C4 C9 1.466(6) . ?
C5 C6 1.379(6) . ?
C7 C8 1.193(7) . ?
C8 C8 1.377(9) 7_576 ?
C10 C11 1.459(6) . ?
C11 C12 1.386(6) . ?
C11 C16 1.405(6) . ?
C12 C13 1.380(6) . ?
C13 C14 1.403(6) . ?
C14 C15 1.393(6) . ?
C14 C17 1.535(6) . ?
C15 C16 1.382(7) . ?
C17 C19 1.529(6) . ?
C17 C18 1.534(7) . ?
C17 C20 1.545(7) . ?
